data_4509583
loop_
_publ_author_name
'Reany, Ofer'
'Kapon, Moshe'
'Botoshansky, Mark'
'Keinan, Ehud'

_publ_section_title
;
 Rich Polymorphism in Triacetone-Triperoxide
;
_journal_issue 8
_journal_name_full 'Crystal Growth &amp; Design'
_journal_page_first 3661
_journal_paper_doi 10.1021/cg900390y
_journal_volume 9
_journal_year 2009
_chemical_formula_sum 'C18 H36 O12'
_chemical_formula_weight 444.47
_chemical_name_common 'Keinan-36 (Reany)'
_chemical_name_systematic
; 
 ? 
;
_space_group_IT_number 14
_symmetry_cell_setting monoclinic
_symmetry_space_group_name_Hall '-P 2ybc'
_symmetry_space_group_name_H-M 'P 1 21/c 1'
_atom_sites_solution_hydrogens geom
_atom_sites_solution_primary direct
_atom_sites_solution_secondary difmap
_audit_creation_method SHELXL-97
_cell_angle_alpha 90.00
_cell_angle_beta 117.15(3)
_cell_angle_gamma 90.00
_cell_formula_units_Z 4
_cell_length_a 11.968(2)
_cell_length_b 14.029(3)
_cell_length_c 15.606(3)
_cell_measurement_reflns_used 15612
_cell_measurement_temperature 200(2)
_cell_measurement_theta_max 25.04
_cell_measurement_theta_min 1.91
_cell_volume 2331.5(10)
_computing_cell_refinement 'DENZO HKL2000 (Otwinowski & Minor 1997)'
_computing_data_collection 'Collect (Nonius, 2006)'
_computing_data_reduction 'DENZO HKL2000 (Otwinowski & Minor 1997)'
_computing_molecular_graphics 'TEXSAN  (MSC, 1999)'
_computing_structure_refinement 'SHELXL-97 (Sheldrick, 1997)'
_computing_structure_solution 'SHELXS-97 (Sheldrick, 1997)'
_diffrn_ambient_temperature 200(2)
_diffrn_measured_fraction_theta_full 0.994
_diffrn_measured_fraction_theta_max 0.994
_diffrn_measurement_device_type 'Nonius KappaCCD'
_diffrn_measurement_method 'phi- and omega-scans'
_diffrn_radiation_monochromator graphite
_diffrn_radiation_source 'fine-focus sealed tube'
_diffrn_radiation_type MoK\a
_diffrn_radiation_wavelength 0.71073
_diffrn_reflns_av_R_equivalents 0.1000
_diffrn_reflns_av_sigmaI/netI 0.0729
_diffrn_reflns_limit_h_max 14
_diffrn_reflns_limit_h_min 0
_diffrn_reflns_limit_k_max 0
_diffrn_reflns_limit_k_min -16
_diffrn_reflns_limit_l_max 15
_diffrn_reflns_limit_l_min -18
_diffrn_reflns_number 15612
_diffrn_reflns_theta_full 25.04
_diffrn_reflns_theta_max 25.04
_diffrn_reflns_theta_min 1.91
_diffrn_standards_number 0
_exptl_absorpt_coefficient_mu 0.106
_exptl_absorpt_correction_type none
_exptl_crystal_colour colorless
_exptl_crystal_density_diffrn 1.266
_exptl_crystal_density_method 'not measured'
_exptl_crystal_description plate
_exptl_crystal_F_000 960
_exptl_crystal_size_max 0.30
_exptl_crystal_size_mid 0.18
_exptl_crystal_size_min 0.03
_refine_diff_density_max 0.705
_refine_diff_density_min -0.301
_refine_diff_density_rms 0.085
_refine_ls_extinction_method none
_refine_ls_goodness_of_fit_ref 1.047
_refine_ls_hydrogen_treatment constr
_refine_ls_matrix_type full
_refine_ls_number_parameters 319
_refine_ls_number_reflns 4097
_refine_ls_number_restraints 0
_refine_ls_restrained_S_all 1.047
_refine_ls_R_factor_all 0.1785
_refine_ls_R_factor_gt 0.0974
_refine_ls_shift/su_max 0.000
_refine_ls_shift/su_mean 0.000
_refine_ls_structure_factor_coef Fsqd
_refine_ls_weighting_details 'calc w=1/[\s^2^(Fo^2^)+(0.1860P)^2^+0.0000P] where P=(Fo^2^+2Fc^2^)/3'
_refine_ls_weighting_scheme calc
_refine_ls_wR_factor_gt 0.2681
_refine_ls_wR_factor_ref 0.3141
_reflns_number_gt 1963
_reflns_number_total 4097
_reflns_threshold_expression >2sigma(I)
_cod_data_source_file cg900390ysup2.cif
_cod_data_source_block Keinan-36
_cod_original_sg_symbol_H-M 'P 21/c'
_cod_database_code 4509583

loop_
_symmetry_equiv_pos_as_xyz
'x, y, z'
'-x, y+1/2, -z+1/2'
'-x, -y, -z'
'x, -y-1/2, z-1/2'

loop_
_atom_site_label
_atom_site_type_symbol
_atom_site_fract_x
_atom_site_fract_y
_atom_site_fract_z
_atom_site_U_iso_or_equiv
_atom_site_adp_type
_atom_site_occupancy
_atom_site_symmetry_multiplicity
_atom_site_calc_flag
_atom_site_refinement_flags
O1 O 0.5593(3) 0.2850(2) 0.1509(2) 0.0358(9) Uani 0.90 1 d P
O1A O 0.4382(19) 0.2839(16) 0.1238(15) 0.012(5) Uiso 0.10 1 d P
O2 O 0.4522(3) 0.2187(2) 0.1132(3) 0.0351(9) Uani 0.90 1 d P
O2A O 0.538(2) 0.2161(15) 0.1550(15) 0.006(4) Uiso 0.10 1 d P
O3 O 0.5465(3) 0.1414(2) 0.0281(3) 0.0355(9) Uani 0.90 1 d P
O3A O 0.4373(18) 0.1390(13) 0.0056(14) 0.005(4) Uiso 0.10 1 d P
O4 O 0.4475(3) 0.1808(2) -0.0619(2) 0.0382(9) Uani 0.90 1 d P
O4A O 0.541(3) 0.1707(19) -0.012(2) 0.019(7) Uiso 0.10 1 d P
O5 O 0.5598(3) 0.3262(2) -0.0219(2) 0.0382(9) Uani 0.90 1 d P
O5A O 0.4309(19) 0.3180(15) -0.0538(17) 0.011(4) Uiso 0.10 1 d P
O6 O 0.4629(4) 0.3649(2) 0.0011(3) 0.0379(9) Uani 0.90 1 d P
O6A O 0.537(3) 0.3608(18) 0.032(2) 0.022(7) Uiso 0.10 1 d P
O1B O 0.0580(3) 0.2154(2) -0.3675(2) 0.0372(9) Uani 0.90 1 d P
O1BA O -0.0686(19) 0.2137(15) -0.3968(15) 0.012(5) Uiso 0.10 1 d P
O2B O -0.0474(3) 0.2852(2) -0.4047(2) 0.0348(8) Uani 0.90 1 d P
O2BA O 0.043(3) 0.2782(18) -0.3593(19) 0.021(6) Uiso 0.10 1 d P
O3B O 0.0528(3) 0.3662(2) -0.2556(2) 0.0374(9) Uani 0.90 1 d P
O3BA O -0.053(2) 0.3658(18) -0.2758(19) 0.017(6) Uiso 0.10 1 d P
O4B O -0.0460(3) 0.3278(2) -0.2328(3) 0.0383(9) Uani 0.90 1 d P
O4BA O 0.040(2) 0.3202(15) -0.1884(18) 0.015(5) Uiso 0.10 1 d P
O5B O 0.0635(3) 0.1816(2) -0.1928(2) 0.0369(9) Uani 0.90 1 d P
O5BA O 0.026(2) 0.1365(18) -0.250(2) 0.009(6) Uiso 0.10 1 d P
O6B O -0.0372(4) 0.1403(2) -0.2820(3) 0.0388(9) Uani 0.90 1 d P
O6BA O -0.064(2) 0.1706(17) -0.224(2) 0.030(6) Uiso 0.10 1 d P
C1 C 0.5142(4) 0.3748(3) 0.1030(3) 0.0407(12) Uani 1 1 d .
C2 C 0.4948(4) 0.1301(3) 0.0955(3) 0.0375(11) Uani 1 1 d .
C3 C 0.5010(4) 0.2526(3) -0.0926(3) 0.0369(11) Uani 1 1 d .
C4 C 0.6325(4) 0.4340(3) 0.1458(4) 0.0555(15) Uani 1 1 d .
H4A H 0.6159 0.4973 0.1197 0.067 Uiso 1 1 d R
H4B H 0.6947 0.4045 0.1318 0.067 Uiso 1 1 d R
H4C H 0.6628 0.4369 0.2143 0.067 Uiso 1 1 d R
C5 C 0.4062(5) 0.4162(3) 0.1138(4) 0.0623(15) Uani 1 1 d .
H5A H 0.3809 0.4747 0.0781 0.075 Uiso 1 1 d R
H5B H 0.4349 0.4292 0.1810 0.075 Uiso 1 1 d R
H5C H 0.3361 0.3733 0.0915 0.075 Uiso 1 1 d R
C6 C 0.3790(4) 0.0701(3) 0.0560(4) 0.0579(15) Uani 1 1 d .
H6A H 0.3993 0.0084 0.0405 0.069 Uiso 1 1 d R
H6B H 0.3152 0.0991 -0.0012 0.069 Uiso 1 1 d R
H6C H 0.3486 0.0636 0.1030 0.069 Uiso 1 1 d R
C7 C 0.6053(4) 0.0866(3) 0.1798(4) 0.0545(14) Uani 1 1 d .
H7A H 0.6262 0.0273 0.1600 0.065 Uiso 1 1 d R
H7B H 0.5842 0.0753 0.2314 0.065 Uiso 1 1 d R
H7C H 0.6760 0.1290 0.2015 0.065 Uiso 1 1 d R
C8 C 0.6128(5) 0.2227(4) -0.1066(4) 0.0587(14) Uani 1 1 d .
H8A H 0.6441 0.2759 -0.1279 0.070 Uiso 1 1 d R
H8B H 0.5860 0.1735 -0.1546 0.070 Uiso 1 1 d R
H8C H 0.6782 0.1986 -0.0474 0.070 Uiso 1 1 d R
C9 C 0.3914(5) 0.2868(4) -0.1838(4) 0.0603(14) Uani 1 1 d .
H9A H 0.4192 0.3376 -0.2106 0.072 Uiso 1 1 d R
H9B H 0.3268 0.3099 -0.1688 0.072 Uiso 1 1 d R
H9C H 0.3586 0.2358 -0.2297 0.072 Uiso 1 1 d R
C1A C 0.0089(4) 0.1296(3) -0.3485(3) 0.0384(11) Uani 1 1 d .
C2A C -0.0017(4) 0.3723(3) -0.3561(3) 0.0339(11) Uani 1 1 d .
C3A C 0.0076(4) 0.2544(3) -0.1610(3) 0.0397(12) Uani 1 1 d .
C4A C -0.0999(5) 0.0878(3) -0.4354(4) 0.0588(15) Uani 1 1 d .
H4AD H -0.1268 0.0303 -0.4169 0.071 Uiso 1 1 d R
H4AF H -0.0736 0.0734 -0.4836 0.071 Uiso 1 1 d R
H4AG H -0.1683 0.1324 -0.4610 0.071 Uiso 1 1 d R
C5A C 0.1254(5) 0.0680(3) -0.3126(4) 0.0624(16) Uani 1 1 d .
H5AD H 0.1084 0.0055 -0.2964 0.075 Uiso 1 1 d R
H5AF H 0.1904 0.0975 -0.2564 0.075 Uiso 1 1 d R
H5AG H 0.1524 0.0631 -0.3617 0.075 Uiso 1 1 d R
C6A C -0.1158(4) 0.4343(3) -0.4017(4) 0.0537(14) Uani 1 1 d .
H6D H -0.0965 0.4971 -0.3743 0.064 Uiso 1 1 d R
H6F H -0.1827 0.4077 -0.3915 0.064 Uiso 1 1 d R
H6G H -0.1414 0.4380 -0.4696 0.064 Uiso 1 1 d R
C7A C 0.1070(4) 0.4118(3) -0.3715(4) 0.0548(14) Uani 1 1 d .
H7D H 0.1345 0.4715 -0.3384 0.066 Uiso 1 1 d R
H7F H 0.0776 0.4215 -0.4393 0.066 Uiso 1 1 d R
H7G H 0.1758 0.3676 -0.3479 0.066 Uiso 1 1 d R
C8A C -0.1005(5) 0.2246(4) -0.1458(4) 0.0564(14) Uani 1 1 d .
H8D H -0.1307 0.2785 -0.1246 0.068 Uiso 1 1 d R
H8F H -0.0746 0.1755 -0.0977 0.068 Uiso 1 1 d R
H8G H -0.1663 0.2008 -0.2050 0.068 Uiso 1 1 d R
C9A C 0.1204(5) 0.2913(4) -0.0715(3) 0.0559(14) Uani 1 1 d .
H9D H 0.0920 0.3413 -0.0442 0.067 Uiso 1 1 d R
H9F H 0.1839 0.3157 -0.0870 0.067 Uiso 1 1 d R
H9G H 0.1547 0.2403 -0.0258 0.067 Uiso 1 1 d R

loop_
_atom_site_aniso_label
_atom_site_aniso_U_11
_atom_site_aniso_U_22
_atom_site_aniso_U_33
_atom_site_aniso_U_23
_atom_site_aniso_U_13
_atom_site_aniso_U_12
O1 0.040(2) 0.0264(19) 0.033(2) 0.0017(14) 0.0102(16) -0.0048(14)
O2 0.036(2) 0.0238(19) 0.050(2) -0.0066(15) 0.0233(19) -0.0060(14)
O3 0.045(2) 0.0307(19) 0.035(2) 0.0033(17) 0.0219(19) 0.0069(15)
O4 0.041(2) 0.0381(19) 0.033(2) -0.0009(14) 0.0145(18) -0.0020(14)
O5 0.043(2) 0.0375(19) 0.037(2) 0.0006(15) 0.0200(18) -0.0004(14)
O6 0.047(2) 0.0346(19) 0.036(2) -0.0011(16) 0.022(2) 0.0070(16)
O1B 0.044(2) 0.0234(19) 0.047(2) 0.0049(15) 0.0234(17) 0.0030(14)
O2B 0.042(2) 0.0260(19) 0.033(2) 0.0009(14) 0.0140(17) 0.0043(14)
O3B 0.038(2) 0.0363(18) 0.034(2) 0.0012(14) 0.0128(16) -0.0057(14)
O4B 0.042(2) 0.037(2) 0.038(2) 0.0037(17) 0.0204(19) 0.0025(15)
O5B 0.0378(19) 0.0357(18) 0.033(2) -0.0009(15) 0.0128(16) 0.0035(14)
O6B 0.041(2) 0.040(2) 0.040(2) -0.0075(17) 0.022(2) -0.0039(17)
C1 0.067(3) 0.022(2) 0.028(3) 0.0026(17) 0.018(2) 0.0066(19)
C2 0.051(3) 0.023(2) 0.046(3) -0.0056(19) 0.029(2) 0.0025(18)
C3 0.054(3) 0.028(2) 0.023(3) 0.0009(16) 0.012(2) 0.0084(18)
C4 0.058(3) 0.033(3) 0.056(4) 0.004(2) 0.009(3) 0.002(2)
C5 0.073(4) 0.049(3) 0.073(4) -0.019(3) 0.040(3) 0.000(3)
C6 0.054(3) 0.040(3) 0.081(4) -0.009(3) 0.033(3) -0.005(2)
C7 0.054(3) 0.053(3) 0.057(4) 0.021(2) 0.026(3) 0.009(2)
C8 0.056(3) 0.082(4) 0.042(3) 0.004(3) 0.026(3) -0.004(3)
C9 0.062(3) 0.076(4) 0.042(3) 0.002(3) 0.023(3) 0.006(3)
C1A 0.058(3) 0.029(2) 0.026(2) -0.0028(17) 0.017(2) -0.0010(19)
C2A 0.040(2) 0.027(2) 0.028(3) 0.0072(17) 0.010(2) 0.0044(17)
C3A 0.052(3) 0.038(3) 0.030(3) -0.0005(18) 0.019(2) 0.0067(19)
C4A 0.073(4) 0.044(3) 0.057(4) -0.010(2) 0.028(3) -0.003(2)
C5A 0.076(4) 0.050(3) 0.088(5) -0.004(3) 0.061(4) 0.002(3)
C6A 0.051(3) 0.053(3) 0.053(3) 0.018(2) 0.021(3) 0.006(2)
C7A 0.049(3) 0.052(3) 0.053(3) 0.010(2) 0.015(3) -0.006(2)
C8A 0.054(3) 0.079(3) 0.039(3) 0.005(3) 0.023(3) -0.012(3)
C9A 0.058(3) 0.073(4) 0.036(3) 0.003(3) 0.020(3) 0.003(3)

loop_
_atom_type_symbol
_atom_type_description
_atom_type_scat_dispersion_real
_atom_type_scat_dispersion_imag
_atom_type_scat_source
C C 0.0033 0.0016 'International Tables Vol C Tables 4.2.6.8 and 6.1.1.4'
H H 0.0000 0.0000 'International Tables Vol C Tables 4.2.6.8 and 6.1.1.4'
O O 0.0106 0.0060 'International Tables Vol C Tables 4.2.6.8 and 6.1.1.4'

loop_
_geom_angle_atom_site_label_1
_geom_angle_atom_site_label_2
_geom_angle_atom_site_label_3
_geom_angle
O2A O1 O1A 74.5(15)
O2A O1 C1 145.6(13)
O1A O1 C1 75.3(10)
C1 O1 O2 107.1(3)
O2 O1A O1 79.2(15)
O2 O1A C1 122.5(18)
O1 O1A C1 55.8(8)
O2A O1A C1 97.4(15)
O2 O1A C5 165.9(19)
O1 O1A C5 99.6(12)
O2A O1A C5 142.2(18)
C1 O1A C5 49.1(6)
O2A O2 O1A 98.0(18)
O2A O2 C2 73.9(13)
O1A O2 C2 167.8(13)
O1A O2 O1 61.1(12)
C2 O2 O1 107.8(3)
O2 O2A O1 98.6(19)
O1 O2A O1A 62.4(13)
O2 O2A C2 68.5(14)
O1 O2A C2 140.8(19)
O1A O2A C2 109.6(19)
O4A O3 O3A 96(3)
O4A O3 C2 141(2)
O3A O3 C2 55.7(10)
O3A O3 O4 55.3(10)
C2 O3 O4 108.0(3)
O3 O3A C2 72.7(11)
O3 O3A O4 73.8(12)
C2 O3A O4 140.2(17)
C2 O3A O4A 99.1(19)
O3 O3A C6 122.7(15)
C2 O3A C6 61.9(9)
O4 O3A C6 157.9(16)
O4A O3A C6 152(2)
O4A O4 O3A 77.6(18)
O4A O4 C3 81.6(16)
O3A O4 C3 149.4(9)
O3A O4 O3 50.9(9)
C3 O4 O3 107.7(3)
O3 O4A O4 112(3)
O3 O4A O3A 55(2)
O4 O4A O3A 57.9(16)
O3 O4A C3 164(3)
O4 O4A C3 58.6(15)
O3A O4A C3 113(2)
O6A O5 O5A 72.1(17)
O6A O5 C3 133.9(15)
O5A O5 C3 65.9(10)
C3 O5 O6 106.8(3)
O6 O5A O5 73.3(13)
O5 O5A O6A 45.0(13)
O6 O5A C3 131.2(18)
O5 O5A C3 58.4(8)
O6A O5A C3 101.4(16)
O6 O5A C9 150.0(17)
O5 O5A C9 95.5(12)
O6A O5A C9 137.9(18)
C3 O5A C9 50.4(7)
O6A O6 O5A 111(3)
O6A O6 C1 63(2)
O5A O6 C1 144.6(12)
O6A O6 O5 48(2)
O5A O6 O5 65.5(12)
C1 O6 O5 108.8(4)
O6 O6A O5 100(3)
O6 O6A C1 84(3)
O5 O6A C1 163(3)
O5 O6A O5A 63.0(16)
C1 O6A O5A 114(2)
O6 O6A C4 123(3)
O5 O6A C4 134(2)
C1 O6A C4 51.9(11)
O5A O6A C4 162(2)
O2BA O1B O1BA 78.6(18)
O2BA O1B C1A 130.5(16)
O1BA O1B C1A 63.7(9)
C1A O1B O2B 106.2(3)
O2B O1BA O1B 74.5(13)
O2B O1BA C1A 133.7(18)
O1B O1BA C1A 60.2(9)
C1A O1BA O2BA 92.6(16)
O2B O1BA C4A 153.3(18)
O1B O1BA C4A 98.9(12)
C1A O1BA C4A 52.4(7)
O2BA O1BA C4A 136.1(17)
O2BA O2B O1BA 93.6(18)
O2BA O2B C2A 70.9(15)
O1BA O2B C2A 144.6(12)
O1BA O2B O1B 62.4(11)
C2A O2B O1B 108.0(3)
O1B O2BA O2B 103(2)
O1B O2BA C2A 171(3)
O2B O2BA C2A 68.5(16)
O1B O2BA O1BA 64.1(16)
O2B O2BA O1BA 45.0(13)
C2A O2BA O1BA 107(2)
O3BA O3B O4BA 72.7(16)
O3BA O3B C2A 78.6(14)
O4BA O3B C2A 140.4(11)
C2A O3B O4B 106.0(3)
O4B O3BA O3B 95(2)
O3B O3BA O4BA 58.1(14)
O4B O3BA C2A 136(2)
O3B O3BA C2A 57.4(12)
O4BA O3BA C2A 110.3(18)
O3BA O4B O4BA 110(2)
O3BA O4B C3A 158.9(18)
O4BA O4B C3A 53.4(14)
O3BA O4B O3B 51.0(17)
O4BA O4B O3B 59.7(14)
C3A O4B O3B 109.0(3)
O4B O4BA C3A 85.4(18)
O4B O4BA O3B 81.0(18)
C3A O4BA O3B 151(2)
C3A O4BA O3BA 117(2)
O3B O4BA O3BA 49.2(13)
O4B O4BA C9A 135(2)
C3A O4BA C9A 61.8(12)
O3B O4BA C9A 141.4(18)
O3BA O4BA C9A 159(2)
O5BA O5B O6BA 69.1(18)
O5BA O5B C3A 131.3(15)
O6BA O5B C3A 65.5(11)
O6BA O5B O6B 48.0(12)
C3A O5B O6B 107.2(3)
O6B O5BA O5B 119(3)
O6B O5BA O6BA 57(2)
O5B O5BA O6BA 68.1(19)
O6B O5BA C1A 70(2)
O5B O5BA C1A 139(2)
O6BA O5BA C1A 125(2)
O5BA O6B O6BA 93(3)
O5BA O6B C1A 82(2)
O6BA O6B C1A 163.9(13)
O6BA O6B O5B 61.5(13)
C1A O6B O5B 108.3(4)
O6B O6BA O5B 70.5(14)
O6B O6BA C3A 121(2)
O5B O6BA C3A 58.7(10)
O5BA O6BA C3A 99.9(19)
O6B O6BA C8A 174(2)
O5B O6BA C8A 108.0(17)
O5BA O6BA C8A 150(2)
C3A O6BA C8A 55.2(10)
O6B O6BA H8G 145.1
O5B O6BA H8G 142.6
O5BA O6BA H8G 174.5
C3A O6BA H8G 85.3
O6A C1 O1 98.0(13)
O6 C1 O1 111.3(3)
O6A C1 C5 134.4(14)
O6 C1 C5 102.0(4)
O1 C1 C5 114.8(4)
O6A C1 C4 86.5(13)
O6 C1 C4 112.8(4)
O1 C1 C4 101.4(3)
C5 C1 C4 114.9(4)
O6A C1 O1A 113.8(14)
O6 C1 O1A 98.4(8)
O1 C1 O1A 49.0(7)
C5 C1 O1A 72.6(8)
C4 C1 O1A 144.3(8)
O3A C2 O2 93.9(9)
O3A C2 O3 51.5(9)
O2 C2 O3 110.9(3)
O3A C2 O2A 118.7(12)
O3 C2 O2A 103.1(9)
O3A C2 C6 70.3(9)
O2 C2 C6 103.0(3)
O3 C2 C6 112.6(4)
O2A C2 C6 135.8(10)
O3A C2 C7 146.4(10)
O2 C2 C7 115.8(4)
O3 C2 C7 100.5(4)
O2A C2 C7 82.3(9)
C6 C2 C7 114.4(4)
O4 C3 O5 113.5(4)
O4 C3 C9 102.5(4)
O5 C3 C9 113.9(3)
O4 C3 C8 115.2(3)
O5 C3 C8 98.9(4)
C9 C3 C8 113.4(4)
O4 C3 O5A 83.0(8)
O5 C3 O5A 55.6(8)
C9 C3 O5A 77.7(9)
C8 C3 O5A 154.1(9)
O5 C3 O4A 92.6(11)
C9 C3 O4A 141.8(11)
C8 C3 O4A 87.2(10)
O5A C3 O4A 97.8(13)
C1 C4 H4A 110.6
O6A C4 H4A 100.5
C1 C4 H4B 109.3
O6A C4 H4B 75.7
H4A C4 H4B 109.5
C1 C4 H4C 108.6
O6A C4 H4C 145.0
H4A C4 H4C 109.5
H4B C4 H4C 109.5
C1 C5 O1A 58.3(7)
C1 C5 H5A 109.0
O1A C5 H5A 152.5
C1 C5 H5B 107.5
O1A C5 H5B 98.0
H5A C5 H5B 109.5
C1 C5 H5C 111.9
O1A C5 H5C 61.5
H5A C5 H5C 109.5
H5B C5 H5C 109.5
C2 C6 O3A 47.9(7)
C2 C6 H6A 108.5
O3A C6 H6A 101.8
C2 C6 H6B 109.9
H6A C6 H6B 109.5
C2 C6 H6C 110.0
H6A C6 H6C 109.5
H6B C6 H6C 109.5
C2 C7 H7A 108.9
C2 C7 H7B 109.7
H7A C7 H7B 109.5
C2 C7 H7C 109.8
H7A C7 H7C 109.5
H7B C7 H7C 109.5
C3 C8 H8A 110.2
C3 C8 H8B 108.1
H8A C8 H8B 109.5
C3 C8 H8C 110.1
H8A C8 H8C 109.5
H8B C8 H8C 109.5
C3 C9 O5A 51.9(6)
C3 C9 H9A 108.8
O5A C9 H9A 109.0
C3 C9 H9B 109.1
H9A C9 H9B 109.5
C3 C9 H9C 110.5
H9A C9 H9C 109.5
H9B C9 H9C 109.5
O6B C1A O1B 113.9(3)
O1B C1A O5BA 106.9(11)
O6B C1A O1BA 85.7(9)
O1B C1A O1BA 56.1(9)
O5BA C1A O1BA 103.8(13)
O6B C1A C4A 103.9(4)
O1B C1A C4A 114.1(4)
O5BA C1A C4A 128.5(11)
O1BA C1A C4A 76.6(9)
O6B C1A C5A 113.5(4)
O1B C1A C5A 99.3(4)
O5BA C1A C5A 89.1(10)
O1BA C1A C5A 154.4(9)
C4A C1A C5A 112.5(4)
O3B C2A O2B 114.7(3)
O3B C2A O2BA 89.5(11)
O3B C2A C6A 115.3(4)
O2B C2A C6A 101.7(3)
O2BA C2A C6A 142.3(11)
O3B C2A C7A 101.7(3)
O2B C2A C7A 112.2(4)
O2BA C2A C7A 88.4(10)
C6A C2A C7A 111.8(4)
O2B C2A O3BA 100.1(9)
O2BA C2A O3BA 104.5(13)
C6A C2A O3BA 79.5(9)
C7A C2A O3BA 141.8(9)
O4BA C3A O5B 98.5(12)
O5B C3A O4B 110.7(4)
O4BA C3A C8A 138.9(12)
O5B C3A C8A 115.9(4)
O4B C3A C8A 102.5(4)
O4BA C3A C9A 76.1(13)
O5B C3A C9A 101.6(4)
O4B C3A C9A 111.3(4)
C8A C3A C9A 115.1(4)
O4BA C3A O6BA 124.1(17)
O5B C3A O6BA 55.7(10)
O4B C3A O6BA 97.5(11)
C8A C3A O6BA 67.1(11)
C9A C3A O6BA 149.0(10)
C1A C4A O1BA 51.0(7)
C1A C4A H4AD 109.1
O1BA C4A H4AD 138.6
C1A C4A H4AF 109.3
O1BA C4A H4AF 111.5
H4AD C4A H4AF 109.5
C1A C4A H4AG 110.1
O1BA C4A H4AG 61.4
H4AD C4A H4AG 109.5
H4AF C4A H4AG 109.5
C1A C5A H5AD 110.3
C1A C5A H5AF 108.5
H5AD C5A H5AF 109.5
C1A C5A H5AG 109.5
H5AD C5A H5AG 109.5
H5AF C5A H5AG 109.5
C2A C6A H6D 109.9
C2A C6A H6F 110.0
H6D C6A H6F 109.5
C2A C6A H6G 108.5
H6D C6A H6G 109.5
H6F C6A H6G 109.5
C2A C7A H7D 109.8
C2A C7A H7F 108.3
H7D C7A H7F 109.5
C2A C7A H7G 110.4
H7D C7A H7G 109.5
H7F C7A H7G 109.5
C3A C8A O6BA 57.7(9)
C3A C8A H8D 109.1
C3A C8A H8F 109.6
H8D C8A H8F 109.5
C3A C8A H8G 109.7
H8D C8A H8G 109.5
H8F C8A H8G 109.5
C3A C9A H9D 108.1
C3A C9A H9F 111.2
H9D C9A H9F 109.5
C3A C9A H9G 109.1
H9D C9A H9G 109.5
H9F C9A H9G 109.5

loop_
_geom_bond_atom_site_label_1
_geom_bond_atom_site_label_2
_geom_bond_distance
O1 O2A 1.01(2)
O1 O1A 1.31(2)
O1 C1 1.438(5)
O1 O2 1.472(4)
O1A O2 0.96(2)
O1A O2A 1.43(3)
O1A C1 1.68(2)
O1A C5 1.89(2)
O2 O2A 0.93(2)
O2 C2 1.418(5)
O2A C2 1.47(2)
O3 O4A 0.72(3)
O3 O3A 1.189(19)
O3 C2 1.451(6)
O3 O4 1.472(5)
O3A C2 1.26(2)
O3A O4 1.26(2)
O3A O4A 1.45(3)
O3A C6 1.59(2)
O4 O4A 1.04(3)
O4 C3 1.390(5)
O4A C3 1.61(3)
O5 O6A 1.11(3)
O5 O5A 1.39(2)
O5 C3 1.439(5)
O5 O6 1.467(5)
O5A O6 1.01(2)
O5A O6A 1.49(4)
O5A C3 1.54(2)
O5A C9 1.91(2)
O6 O6A 0.80(3)
O6 C1 1.426(5)
O6A C1 1.27(3)
O6A C4 1.91(3)
O1B O2BA 0.92(3)
O1B O1BA 1.37(2)
O1B C1A 1.430(5)
O1B O2B 1.488(4)
O1BA O2B 1.06(2)
O1BA C1A 1.48(2)
O1BA O2BA 1.49(3)
O1BA C4A 1.85(2)
O2B O2BA 0.99(3)
O2B C2A 1.411(5)
O2BA C2A 1.43(3)
O3B O3BA 1.16(2)
O3B O4BA 1.30(2)
O3B C2A 1.399(5)
O3B O4B 1.483(5)
O3BA O4B 0.83(3)
O3BA O4BA 1.46(3)
O3BA C2A 1.63(3)
O4B O4BA 0.95(2)
O4B C3A 1.440(6)
O4BA C3A 1.16(2)
O4BA C9A 1.68(3)
O5B O5BA 1.01(3)
O5B O6BA 1.38(3)
O5B C3A 1.429(5)
O5B O6B 1.482(5)
O5BA O6B 0.69(2)
O5BA O6BA 1.39(4)
O5BA C1A 1.47(3)
O6B O6BA 1.17(3)
O6B C1A 1.388(6)
O6BA C3A 1.52(3)
O6BA C8A 1.66(3)
C1 C5 1.495(6)
C1 C4 1.509(6)
C2 C6 1.493(6)
C2 C7 1.505(6)
C3 C9 1.509(6)
C3 C8 1.511(6)
C4 H4A 0.9600
C4 H4B 0.9601
C4 H4C 0.9599
C5 H5A 0.9600
C5 H5B 0.9598
C5 H5C 0.9600
C6 H6A 0.9601
C6 H6B 0.9600
C6 H6C 0.9600
C7 H7A 0.9599
C7 H7B 0.9601
C7 H7C 0.9601
C8 H8A 0.9600
C8 H8B 0.9601
C8 H8C 0.9599
C9 H9A 0.9600
C9 H9B 0.9601
C9 H9C 0.9600
C1A C4A 1.506(6)
C1A C5A 1.514(6)
C2A C6A 1.497(6)
C2A C7A 1.531(6)
C3A C8A 1.477(6)
C3A C9A 1.524(7)
C4A H4AD 0.9600
C4A H4AF 0.9600
C4A H4AG 0.9601
C5A H5AD 0.9600
C5A H5AF 0.9600
C5A H5AG 0.9599
C6A H6D 0.9599
C6A H6F 0.9601
C6A H6G 0.9600
C7A H7D 0.9601
C7A H7F 0.9599
C7A H7G 0.9600
C8A H8D 0.9602
C8A H8F 0.9599
C8A H8G 0.9601
C9A H9D 0.9599
C9A H9F 0.9601
C9A H9G 0.9601

loop_
_geom_torsion_atom_site_label_1
_geom_torsion_atom_site_label_2
_geom_torsion_atom_site_label_3
_geom_torsion_atom_site_label_4
_geom_torsion
O2A O1 O1A O2 -20.9(15)
C1 O1 O1A O2 142.4(14)
C1 O1 O1A O2A 163.3(13)
O2 O1 O1A O2A 20.9(15)
O2A O1 O1A C1 -163.3(13)
O2 O1 O1A C1 -142.4(14)
O2A O1 O1A C5 173.4(17)
C1 O1 O1A C5 -23.3(7)
O2 O1 O1A C5 -166(2)
O1 O1A O2 O2A 22.1(16)
C1 O1A O2 O2A 59(2)
C5 O1A O2 O2A 109(8)
O1 O1A O2 C2 -25(7)
O2A O1A O2 C2 -48(6)
C1 O1A O2 C2 11(8)
C5 O1A O2 C2 61(12)
O2A O1A O2 O1 -22.1(16)
C1 O1A O2 O1 36.8(12)
C5 O1A O2 O1 87(8)
O1A O1 O2 O2A -147(2)
C1 O1 O2 O2A 175.3(19)
O2A O1 O2 O1A 147(2)
C1 O1 O2 O1A -38.2(15)
O2A O1 O2 C2 -38.9(19)
O1A O1 O2 C2 174.5(15)
C1 O1 O2 C2 136.4(4)
O1A O2 O2A O1 -29(2)
C2 O2 O2A O1 141.6(17)
C2 O2 O2A O1A 170.7(13)
O1 O2 O2A O1A 29(2)
O1A O2 O2A C2 -170.7(13)
O1 O2 O2A C2 -141.6(17)
O1A O1 O2A O2 21.4(15)
C1 O1 O2A O2 -8(3)
C1 O1 O2A O1A -29(2)
O2 O1 O2A O1A -21.4(15)
O1A O1 O2A C2 88(3)
C1 O1 O2A C2 58(4)
O2 O1 O2A C2 66(3)
O1 O1A O2A O2 -147(2)
C1 O1A O2A O2 -133(2)
C5 O1A O2A O2 -158(3)
O2 O1A O2A O1 147(2)
C1 O1A O2A O1 13.9(11)
C5 O1A O2A O1 -11(3)
O2 O1A O2A C2 9.2(13)
O1 O1A O2A C2 -137.9(19)
C1 O1A O2A C2 -124.1(14)
C5 O1A O2A C2 -149(2)
O4A O3 O3A C2 -152(2)
O4 O3 O3A C2 -158.0(12)
O4A O3 O3A O4 6(2)
C2 O3 O3A O4 158.0(12)
C2 O3 O3A O4A 152(2)
O4 O3 O3A O4A -6(2)
O4A O3 O3A C6 170(3)
C2 O3 O3A C6 -38.2(11)
O4 O3 O3A C6 164(2)
O3 O3A O4 O4A -4.4(17)
C2 O3A O4 O4A 30(3)
C6 O3A O4 O4A -146(4)
O3 O3A O4 C3 -53(2)
C2 O3A O4 C3 -19(4)
O4A O3A O4 C3 -48(2)
C6 O3A O4 C3 166(3)
C2 O3A O4 O3 33.9(19)
O4A O3A O4 O3 4.4(17)
C6 O3A O4 O3 -141(5)
O3A O3 O4 O4A 170(4)
C2 O3 O4 O4A 151(3)
O4A O3 O4 O3A -170(4)
C2 O3 O4 O3A -19.0(11)
O4A O3 O4 C3 -16(3)
O3A O3 O4 C3 154.8(11)
C2 O3 O4 C3 135.8(3)
O3A O3 O4A O4 -8(3)
C2 O3 O4A O4 -47(5)
C2 O3 O4A O3A -39(3)
O4 O3 O4A O3A 8(3)
O3A O3 O4A C3 44(12)
C2 O3 O4A C3 5(15)
O4 O3 O4A C3 52(11)
O3A O4 O4A O3 8(3)
C3 O4 O4A O3 165(3)
C3 O4 O4A O3A 157.4(10)
O3 O4 O4A O3A -8(3)
O3A O4 O4A C3 -157.4(10)
O3 O4 O4A C3 -165(3)
C2 O3A O4A O3 27(2)
O4 O3A O4A O3 -171(3)
C6 O3A O4A O3 -18(5)
O3 O3A O4A O4 171(3)
C2 O3A O4A O4 -161.4(17)
C6 O3A O4A O4 154(4)
O3 O3A O4A C3 -168(4)
C2 O3A O4A C3 -140.4(17)
O4 O3A O4A C3 20.9(11)
C6 O3A O4A C3 175(3)
O6A O5 O5A O6 11.9(17)
C3 O5 O5A O6 172.5(14)
C3 O5 O5A O6A 160.6(16)
O6 O5 O5A O6A -11.9(17)
O6A O5 O5A C3 -160.6(16)
O6 O5 O5A C3 -172.5(14)
O6A O5 O5A C9 163.5(17)
C3 O5 O5A C9 -35.9(5)
O6 O5 O5A C9 151.6(16)
O5 O5A O6 O6A -17(2)
C3 O5A O6 O6A -8(3)
C9 O5A O6 O6A -88(4)
O5 O5A O6 C1 -88.4(19)
O6A O5A O6 C1 -71(3)
C3 O5A O6 C1 -80(3)
C9 O5A O6 C1 -159.7(19)
O6A O5A O6 O5 17(2)
C3 O5A O6 O5 8.5(16)
C9 O5A O6 O5 -71(3)
O5A O5 O6 O6A 159(3)
C3 O5 O6 O6A 151(3)
O6A O5 O6 O5A -159(3)
C3 O5 O6 O5A -7.2(13)
O6A O5 O6 C1 -16(3)
O5A O5 O6 C1 142.3(14)
C3 O5 O6 C1 135.1(3)
O5A O6 O6A O5 21(3)
C1 O6 O6A O5 163(3)
O5A O6 O6A C1 -141.8(15)
O5 O6 O6A C1 -163(3)
C1 O6 O6A O5A 141.8(15)
O5 O6 O6A O5A -21(3)
O5A O6 O6A C4 -177(2)
C1 O6 O6A C4 -35.2(17)
O5 O6 O6A C4 162(4)
O5A O5 O6A O6 -15(2)
C3 O5 O6A O6 -40(3)
O5A O5 O6A C1 85(9)
C3 O5 O6A C1 60(10)
O6 O5 O6A C1 99(10)
C3 O5 O6A O5A -25(2)
O6 O5 O6A O5A 15(2)
O5A O5 O6A C4 -174(3)
C3 O5 O6A C4 161.3(12)
O6 O5 O6A C4 -159(5)
O5 O5A O6A O6 157(3)
C3 O5A O6A O6 174(3)
C9 O5A O6A O6 132(3)
O6 O5A O6A O5 -157(3)
C3 O5A O6A O5 16.8(14)
C9 O5A O6A O5 -25(3)
O6 O5A O6A C1 42(2)
O5 O5A O6A C1 -161(3)
C3 O5A O6A C1 -144.1(18)
C9 O5A O6A C1 174.2(16)
O6 O5A O6A C4 8(5)
O5 O5A O6A C4 165(7)
C3 O5A O6A C4 -178(6)
C9 O5A O6A C4 140(6)
O2BA O1B O1BA O2B 22.7(18)
C1A O1B O1BA O2B 169.8(14)
O2BA O1B O1BA C1A -147.0(17)
O2B O1B O1BA C1A -169.8(14)
C1A O1B O1BA O2BA 147.0(17)
O2B O1B O1BA O2BA -22.7(18)
O2BA O1B O1BA C4A 176.2(19)
C1A O1B O1BA C4A -36.7(6)
O2B O1B O1BA C4A 153.5(17)
O1B O1BA O2B O2BA -20.7(16)
C1A O1BA O2B O2BA -8(3)
C4A O1BA O2B O2BA -100(4)
O1B O1BA O2B C2A -82.2(18)
C1A O1BA O2B C2A -70(3)
O2BA O1BA O2B C2A -61(2)
C4A O1BA O2B C2A -161(2)
C1A O1BA O2B O1B 12.3(17)
O2BA O1BA O2B O1B 20.7(16)
C4A O1BA O2B O1B -79(4)
O1BA O1B O2B O2BA 144(3)
C1A O1B O2B O2BA 135(2)
O2BA O1B O2B O1BA -144(3)
C1A O1B O2B O1BA -9.5(13)
O2BA O1B O2B C2A -1(2)
O1BA O1B O2BA O2B -24.1(18)
C1A O1B O2BA O2B -64(3)
C1A O1B O2BA C2A -56(17)
O2B O1B O2BA C2A 8(14)
C1A O1B O2BA O1BA -40(2)
O2B O1B O2BA O1BA 24.1(18)
O1BA O2B O2BA O1B 31(2)
C2A O2B O2BA O1B 179(2)
O1BA O2B O2BA C2A -147.4(12)
O1B O2B O2BA C2A -179(2)
C2A O2B O2BA O1BA 147.4(12)
O1B O2B O2BA O1BA -31(2)
O2B O1BA O2BA O1B -146(3)
C1A O1BA O2BA O1B 28.2(14)
C4A O1BA O2BA O1B -5(3)
O1B O1BA O2BA O2B 146(3)
C1A O1BA O2BA O2B 174(2)
C4A O1BA O2BA O2B 140(3)
O2B O1BA O2BA C2A 31.6(13)
O1B O1BA O2BA C2A 177(3)
C1A O1BA O2BA C2A -154.4(15)
C4A O1BA O2BA C2A 172.0(17)
O4BA O3B O3BA O4B -8.7(18)
C2A O3B O3BA O4B 144(2)
C2A O3B O3BA O4BA 152.3(12)
O4B O3B O3BA O4BA 8.7(18)
O4BA O3B O3BA C2A -152.3(12)
O4B O3B O3BA C2A -144(2)
O3B O3BA O4B O4BA 12(2)
C2A O3BA O4B O4BA 58(4)
O3B O3BA O4B C3A -21(6)
O4BA O3BA O4B C3A -33(4)
C2A O3BA O4B C3A 25(7)
O4BA O3BA O4B O3B -12(2)
C2A O3BA O4B O3B 46(2)
O4BA O3B O4B O3BA 167(3)
C2A O3B O4B O3BA -37(2)
O3BA O3B O4B O4BA -167(3)
C2A O3B O4B O4BA 156.0(16)
O3BA O3B O4B C3A 172(2)
O4BA O3B O4B C3A -21.1(15)
C2A O3B O4B C3A 134.9(3)
O3BA O4B O4BA C3A -166(2)
O3B O4B O4BA C3A -154.9(17)
O3BA O4B O4BA O3B -11(2)
C3A O4B O4BA O3B 154.9(17)
C3A O4B O4BA O3BA 166(2)
O3B O4B O4BA O3BA 11(2)
O3BA O4B O4BA C9A 153(3)
C3A O4B O4BA C9A -41.0(18)
O3B O4B O4BA C9A 164(3)
O3BA O3B O4BA O4B 7.7(15)
C2A O3B O4BA O4B -38(2)
O3BA O3B O4BA C3A 70(5)
C2A O3B O4BA C3A 25(6)
O4B O3B O4BA C3A 62(4)
C2A O3B O4BA O3BA -45.5(19)
O4B O3B O4BA O3BA -7.7(16)
O3BA O3B O4BA C9A -154(3)
C2A O3B O4BA C9A 160.2(14)
O4B O3B O4BA C9A -162(4)
O3B O3BA O4BA O4B -166(3)
C2A O3BA O4BA O4B -141(3)
O4B O3BA O4BA C3A 16(2)
O3B O3BA O4BA C3A -150(2)
C2A O3BA O4BA C3A -125.2(19)
O4B O3BA O4BA O3B 166(3)
C2A O3BA O4BA O3B 24.6(11)
O4B O3BA O4BA C9A -65(6)
O3B O3BA O4BA C9A 130(5)
C2A O3BA O4BA C9A 154(5)
O6BA O5B O5BA O6B 26(3)
C3A O5B O5BA O6B 3(5)
C3A O5B O5BA O6BA -22(2)
O6B O5B O5BA O6BA -26(3)
O6BA O5B O5BA C1A 118(4)
C3A O5B O5BA C1A 96(3)
O6B O5B O5BA C1A 93(5)
O5B O5BA O6B O6BA -29(3)
C1A O5BA O6B O6BA -164.5(13)
O5B O5BA O6B C1A 136(3)
O6BA O5BA O6B C1A 164.5(13)
O6BA O5BA O6B O5B 29(3)
C1A O5BA O6B O5B -136(3)
O6BA O5B O6B O5BA -147(4)
C3A O5B O6B O5BA -177(4)
O5BA O5B O6B O6BA 147(4)
C3A O5B O6B O6BA -30.3(14)
O5BA O5B O6B C1A -47(4)
O6BA O5B O6B C1A 166.4(15)
C3A O5B O6B C1A 136.1(3)
O5BA O6B O6BA O5B 19(2)
C1A O6B O6BA O5B -54(5)
C1A O6B O6BA O5BA -73(5)
O5B O6B O6BA O5BA -19(2)
O5BA O6B O6BA C3A 51(3)
C1A O6B O6BA C3A -22(6)
O5B O6B O6BA C3A 31.7(14)
O5BA O6B O6BA C8A 95(22)
C1A O6B O6BA C8A 23(26)
O5B O6B O6BA C8A 76(21)
O5BA O5B O6BA O6B -13.8(16)
C3A O5B O6BA O6B 148.1(14)
C3A O5B O6BA O5BA 161.8(18)
O6B O5B O6BA O5BA 13.8(16)
O5BA O5B O6BA C3A -161.8(18)
O6B O5B O6BA C3A -148.1(14)
O5BA O5B O6BA C8A 172(2)
C3A O5B O6BA C8A -25.9(9)
O6B O5B O6BA C8A -174(2)
O5B O5BA O6BA O6B 153(3)
C1A O5BA O6BA O6B 17.8(16)
O6B O5BA O6BA O5B -153(3)
C1A O5BA O6BA O5B -135(3)
O6B O5BA O6BA C3A -138(2)
O5B O5BA O6BA C3A 15.7(15)
C1A O5BA O6BA C3A -120(2)
O6B O5BA O6BA C8A -168(4)
O5B O5BA O6BA C8A -15(4)
C1A O5BA O6BA C8A -150(3)
O5 O6A C1 O6 -102(10)
O5A O6A C1 O6 -25.4(12)
C4 O6A C1 O6 142.2(18)
O6 O6A C1 O1 116.7(17)
O5 O6A C1 O1 15(10)
O5A O6A C1 O1 91.3(19)
C4 O6A C1 O1 -101.0(4)
O6 O6A C1 C5 -20(3)
O5 O6A C1 C5 -122(9)
O5A O6A C1 C5 -46(3)
C4 O6A C1 C5 121.9(13)
O6 O6A C1 C4 -142.2(18)
O5 O6A C1 C4 116(9)
O5A O6A C1 C4 -167.6(19)
O6 O6A C1 O1A 68(2)
O5 O6A C1 O1A -33(10)
O5A O6A C1 O1A 43(2)
C4 O6A C1 O1A -149.6(10)
O5A O6 C1 O6A 87(3)
O5 O6 C1 O6A 14(2)
O6A O6 C1 O1 -72(2)
O5A O6 C1 O1 16(2)
O5 O6 C1 O1 -58.2(4)
O6A O6 C1 C5 165(2)
O5A O6 C1 C5 -107(2)
O5 O6 C1 C5 178.8(3)
O6A O6 C1 C4 42(2)
O5A O6 C1 C4 129(2)
O5 O6 C1 C4 55.1(4)
O6A O6 C1 O1A -121(2)
O5A O6 C1 O1A -33(2)
O5 O6 C1 O1A -107.3(8)
O2A O1 C1 O6A -85(2)
O1A O1 C1 O6A -114.6(17)
O2 O1 C1 O6A -90.5(14)
O2A O1 C1 O6 -53(2)
O1A O1 C1 O6 -82.4(11)
O2 O1 C1 O6 -58.3(4)
O2A O1 C1 C5 62(2)
O1A O1 C1 C5 32.9(11)
O2 O1 C1 C5 57.0(4)
O2A O1 C1 C4 -173(2)
O1A O1 C1 C4 157.4(11)
O2 O1 C1 C4 -178.5(3)
O2A O1 C1 O1A 29(2)
O2 O1 C1 O1A 24.1(10)
O2 O1A C1 O6A 34(3)
O1 O1A C1 O6A 79.6(17)
O2A O1A C1 O6A 68(2)
C5 O1A C1 O6A -131.5(16)
O2 O1A C1 O6 66(2)
O1 O1A C1 O6 111.0(7)
O2A O1A C1 O6 99.6(14)
C5 O1A C1 O6 -100.1(5)
O2 O1A C1 O1 -45.4(16)
O2A O1A C1 O1 -11.4(9)
C5 O1A C1 O1 148.9(10)
O2 O1A C1 C5 166(2)
O1 O1A C1 C5 -148.9(10)
O2A O1A C1 C5 -160.3(16)
O2 O1A C1 C4 -86(2)
O1 O1A C1 C4 -40.2(17)
O2A O1A C1 C4 -52(2)
C5 O1A C1 C4 108.7(12)
O3 O3A C2 O2 113.7(7)
O4 O3A C2 O2 80(2)
O4A O3A C2 O2 100.0(14)
C6 O3A C2 O2 -102.4(4)
O4 O3A C2 O3 -34.1(19)
O4A O3A C2 O3 -13.7(12)
C6 O3A C2 O3 143.9(9)
O3 O3A C2 O2A 83.9(14)
O4 O3A C2 O2A 50(3)
O4A O3A C2 O2A 70.2(19)
C6 O3A C2 O2A -132.2(12)
O3 O3A C2 C6 -143.9(9)
O4 O3A C2 C6 -178(3)
O4A O3A C2 C6 -157.6(16)
O3 O3A C2 C7 -39.3(19)
O4 O3A C2 C7 -73(3)
O4A O3A C2 C7 -53(2)
C6 O3A C2 C7 104.6(15)
O2A O2 C2 O3A -134.5(17)
O1A O2 C2 O3A -85(6)
O1 O2 C2 O3A -108.2(10)
O2A O2 C2 O3 -84.4(14)
O1A O2 C2 O3 -35(6)
O1 O2 C2 O3 -58.1(4)
O1A O2 C2 O2A 50(6)
O1 O2 C2 O2A 26.3(13)
O2A O2 C2 C6 154.9(14)
O1A O2 C2 C6 -156(6)
O1 O2 C2 C6 -178.8(4)
O2A O2 C2 C7 29.3(14)
O1A O2 C2 C7 79(6)
O1 O2 C2 C7 55.6(4)
O4A O3 C2 O3A 49(4)
O4 O3 C2 O3A 18.9(11)
O4A O3 C2 O2 -29(4)
O3A O3 C2 O2 -77.9(11)
O4 O3 C2 O2 -59.0(4)
O4A O3 C2 O2A -67(4)
O3A O3 C2 O2A -116.5(14)
O4 O3 C2 O2A -97.6(9)
O4A O3 C2 C6 86(4)
O3A O3 C2 C6 36.9(11)
O4 O3 C2 C6 55.8(4)
O4A O3 C2 C7 -152(4)
O3A O3 C2 C7 159.1(11)
O4 O3 C2 C7 178.0(3)
O2 O2A C2 O3A 54.3(19)
O1 O2A C2 O3A -22(4)
O1A O2A C2 O3A 48(2)
O1 O2A C2 O2 -77(3)
O1A O2A C2 O2 -6.6(9)
O2 O2A C2 O3 107.3(11)
O1 O2A C2 O3 31(3)
O1A O2A C2 O3 100.7(15)
O2 O2A C2 C6 -36.4(19)
O1 O2A C2 C6 -113(3)
O1A O2A C2 C6 -43(2)
O2 O2A C2 C7 -153.6(13)
O1 O2A C2 C7 130(3)
O1A O2A C2 C7 -160.2(16)
O4A O4 C3 O5 -63.6(16)
O3A O4 C3 O5 -16.0(19)
O3 O4 C3 O5 -56.5(4)
O4A O4 C3 C9 173.1(16)
O3A O4 C3 C9 -139.3(18)
O3 O4 C3 C9 -179.8(3)
O4A O4 C3 C8 49.4(16)
O3A O4 C3 C8 97.0(19)
O3 O4 C3 C8 56.5(5)
O4A O4 C3 O5A -111.3(18)
O3A O4 C3 O5A -64(2)
O3 O4 C3 O5A -104.2(9)
O3A O4 C3 O4A 48(2)
O3 O4 C3 O4A 7.1(16)
O6A O5 C3 O4 -37(2)
O5A O5 C3 O4 -62.7(10)
O6 O5 C3 O4 -57.6(4)
O6A O5 C3 C9 80(2)
O5A O5 C3 C9 54.0(10)
O6 O5 C3 C9 59.2(5)
O6A O5 C3 C8 -159(2)
O5A O5 C3 C8 174.7(10)
O6 O5 C3 C8 179.9(3)
O6A O5 C3 O5A 26(2)
O6 O5 C3 O5A 5.2(10)
O6A O5 C3 O4A -72(2)
O5A O5 C3 O4A -97.7(14)
O6 O5 C3 O4A -92.6(10)
O6 O5A C3 O4 115(2)
O5 O5A C3 O4 124.7(7)
O6A O5A C3 O4 110.9(15)
C9 O5A C3 O4 -104.5(4)
O6 O5A C3 O5 -9.6(18)
O6A O5A C3 O5 -13.9(12)
C9 O5A C3 O5 130.8(7)
O6 O5A C3 C9 -140(2)
O5 O5A C3 C9 -130.8(7)
O6A O5A C3 C9 -144.6(15)
O6 O5A C3 C8 -22(4)
O5 O5A C3 C8 -12(2)
O6A O5A C3 C8 -26(3)
C9 O5A C3 C8 118.7(18)
O6 O5A C3 O4A 78(3)
O5 O5A C3 O4A 87.8(12)
O6A O5A C3 O4A 73.9(18)
C9 O5A C3 O4A -141.5(11)
O3 O4A C3 O4 -59(12)
O3A O4A C3 O4 -20.7(11)
O3 O4A C3 O5 66(12)
O4 O4A C3 O5 124.6(12)
O3A O4A C3 O5 103.9(18)
O3 O4A C3 C9 -70(13)
O4 O4A C3 C9 -11(3)
O3A O4A C3 C9 -32(3)
O3 O4A C3 C8 165(12)
O4 O4A C3 C8 -136.6(13)
O3A O4A C3 C8 -157.3(19)
O3 O4A C3 O5A 10(12)
O4 O4A C3 O5A 69.0(15)
O3A O4A C3 O5A 48(2)
O6 C1 C4 O6A -21.7(12)
O1 C1 C4 O6A 97.5(13)
C5 C1 C4 O6A -138.0(13)
O1A C1 C4 O6A 127(2)
O6 O6A C4 C1 47(2)
O5 O6A C4 C1 -158(4)
O5A O6A C4 C1 41(6)
O6A C1 C5 O1A 106.5(19)
O6 C1 C5 O1A 95.2(8)
O1 C1 C5 O1A -25.4(8)
C4 C1 C5 O1A -142.5(9)
O2 O1A C5 C1 -58(8)
O1 O1A C5 C1 25.7(8)
O2A O1A C5 C1 33(2)
O2 C2 C6 O3A 89.5(10)
O3 C2 C6 O3A -30.0(9)
O2A C2 C6 O3A 111.3(16)
C7 C2 C6 O3A -144.0(10)
O3 O3A C6 C2 42.0(12)
O4 O3A C6 C2 177(5)
O4A O3A C6 C2 52(4)
O4 C3 C9 O5A 79.8(8)
O5 C3 C9 O5A -43.2(8)
C8 C3 C9 O5A -155.3(9)
O4A C3 C9 O5A 87.0(19)
O6 O5A C9 C3 106(4)
O5 O5A C9 C3 40.4(7)
O6A O5A C9 C3 58(2)
O5BA O6B C1A O1B -81(2)
O6BA O6B C1A O1B -7(5)
O5B O6B C1A O1B -55.0(5)
O6BA O6B C1A O5BA 74(5)
O5B O6B C1A O5BA 26(2)
O5BA O6B C1A O1BA -131(2)
O6BA O6B C1A O1BA -57(5)
O5B O6B C1A O1BA -104.9(9)
O5BA O6B C1A C4A 154(2)
O6BA O6B C1A C4A -132(5)
O5B O6B C1A C4A -179.9(3)
O5BA O6B C1A C5A 32(2)
O6BA O6B C1A C5A 106(5)
O5B O6B C1A C5A 57.6(4)
O2BA O1B C1A O6B -22(2)
O1BA O1B C1A O6B -66.6(11)
O2B O1B C1A O6B -59.3(5)
O2BA O1B C1A O5BA -51(2)
O1BA O1B C1A O5BA -95.5(15)
O2B O1B C1A O5BA -88.3(11)
O2BA O1B C1A O1BA 45(2)
O2B O1B C1A O1BA 7.3(10)
O2BA O1B C1A C4A 97(2)
O1BA O1B C1A C4A 52.6(11)
O2B O1B C1A C4A 59.9(4)
O2BA O1B C1A C5A -143(2)
O1BA O1B C1A C5A 172.5(10)
O2B O1B C1A C5A 179.8(3)
O5B O5BA C1A O6B -112(4)
O6BA O5BA C1A O6B -15.8(14)
O6B O5BA C1A O1B 109.4(19)
O5B O5BA C1A O1B -3(4)
O6BA O5BA C1A O1B 94(2)
O6B O5BA C1A O1BA 51(2)
O5B O5BA C1A O1BA -61(4)
O6BA O5BA C1A O1BA 35(3)
O6B O5BA C1A C4A -33(3)
O5B O5BA C1A C4A -145(3)
O6BA O5BA C1A C4A -48(3)
O6B O5BA C1A C5A -151(2)
O5B O5BA C1A C5A 97(3)
O6BA O5BA C1A C5A -167(2)
O2B O1BA C1A O6B 109(2)
O1B O1BA C1A O6B 122.8(7)
O2BA O1BA C1A O6B 103.5(13)
C4A O1BA C1A O6B -105.4(4)
O2B O1BA C1A O1B -13.7(19)
O2BA O1BA C1A O1B -19.2(10)
C4A O1BA C1A O1B 131.8(8)
O2B O1BA C1A O5BA 88(3)
O1B O1BA C1A O5BA 101.3(13)
O2BA O1BA C1A O5BA 82.0(18)
C4A O1BA C1A O5BA -126.9(12)
O2B O1BA C1A C4A -145(3)
O1B O1BA C1A C4A -131.8(8)
O2BA O1BA C1A C4A -151.0(15)
O2B O1BA C1A C5A -31(4)
O1B O1BA C1A C5A -17(2)
O2BA O1BA C1A C5A -37(3)
C4A O1BA C1A C5A 114.5(19)
O3BA O3B C2A O2B -78.7(13)
O4BA O3B C2A O2B -34.7(17)
O4B O3B C2A O2B -58.5(4)
O3BA O3B C2A O2BA -111.6(16)
O4BA O3B C2A O2BA -67.7(19)
O4B O3B C2A O2BA -91.5(10)
O3BA O3B C2A C6A 38.9(13)
O4BA O3B C2A C6A 82.9(17)
O4B O3B C2A C6A 59.1(4)
O3BA O3B C2A C7A 160.1(13)
O4BA O3B C2A C7A -156.0(16)
O4B O3B C2A C7A -179.8(3)
O4BA O3B C2A O3BA 44(2)
O4B O3B C2A O3BA 20.1(12)
O2BA O2B C2A O3B -56.7(16)
O1BA O2B C2A O3B 11(2)
O1B O2B C2A O3B -55.9(4)
O1BA O2B C2A O2BA 68(2)
O1B O2B C2A O2BA 0.8(15)
O2BA O2B C2A C6A 178.2(16)
O1BA O2B C2A C6A -114(2)
O1B O2B C2A C6A 179.0(3)
O2BA O2B C2A C7A 58.6(16)
O1BA O2B C2A C7A 127(2)
O1B O2B C2A C7A 59.5(4)
O2BA O2B C2A O3BA -100.6(18)
O1BA O2B C2A O3BA -32(2)
O1B O2B C2A O3BA -99.7(10)
O1B O2BA C2A O3B 122(16)
O2B O2BA C2A O3B 130.6(12)
O1BA O2BA C2A O3B 107.1(16)
O1B O2BA C2A O2B -8(15)
O1BA O2BA C2A O2B -23.5(11)
O1B O2BA C2A C6A -11(17)
O2B O2BA C2A C6A -3(3)
O1BA O2BA C2A C6A -26(3)
O1B O2BA C2A C7A -136(16)
O2B O2BA C2A C7A -127.7(12)
O1BA O2BA C2A C7A -151.2(16)
O1B O2BA C2A O3BA 80(16)
O2B O2BA C2A O3BA 88.7(15)
O1BA O2BA C2A O3BA 65(2)
O4B O3BA C2A O3B -59(3)
O4BA O3BA C2A O3B -24.8(11)
O4B O3BA C2A O2B 56(4)
O3B O3BA C2A O2B 115.2(9)
O4BA O3BA C2A O2B 90.3(16)
O4B O3BA C2A O2BA 15(4)
O3B O3BA C2A O2BA 73.8(15)
O4BA O3BA C2A O2BA 49(2)
O4B O3BA C2A C6A 156(4)
O3B O3BA C2A C6A -144.7(11)
O4BA O3BA C2A C6A -169.5(18)
O4B O3BA C2A C7A -92(4)
O3B O3BA C2A C7A -33(2)
O4BA O3BA C2A C7A -58(2)
O4B O4BA C3A O5B 111.8(13)
O3B O4BA C3A O5B 50(5)
O3BA O4BA C3A O5B 103.2(19)
C9A O4BA C3A O5B -99.9(5)
O3B O4BA C3A O4B -61(4)
O3BA O4BA C3A O4B -8.5(12)
C9A O4BA C3A O4B 148.3(16)
O4B O4BA C3A C8A -36(3)
O3B O4BA C3A C8A -97(4)
O3BA O4BA C3A C8A -44(3)
C9A O4BA C3A C8A 112.3(15)
O4B O4BA C3A C9A -148.3(16)
O3B O4BA C3A C9A 150(5)
O3BA O4BA C3A C9A -157(2)
O4B O4BA C3A O6BA 58(2)
O3B O4BA C3A O6BA -4(5)
O3BA O4BA C3A O6BA 49(3)
C9A O4BA C3A O6BA -154.0(14)
O5BA O5B C3A O4BA -103(2)
O6BA O5B C3A O4BA -125.8(18)
O6B O5B C3A O4BA -101.5(13)
O5BA O5B C3A O4B -62(2)
O6BA O5B C3A O4B -84.9(13)
O6B O5B C3A O4B -60.6(4)
O5BA O5B C3A C8A 54(2)
O6BA O5B C3A C8A 31.3(13)
O6B O5B C3A C8A 55.5(5)
O5BA O5B C3A C9A 179.6(19)
O6BA O5B C3A C9A 156.8(13)
O6B O5B C3A C9A -178.9(3)
O5BA O5B C3A O6BA 23(2)
O6B O5B C3A O6BA 24.3(13)
O3BA O4B C3A O4BA 40(5)
O3B O4B C3A O4BA 22.8(17)
O3BA O4B C3A O5B -39(5)
O4BA O4B C3A O5B -79.0(17)
O3B O4B C3A O5B -56.2(4)
O3BA O4B C3A C8A -163(5)
O4BA O4B C3A C8A 156.7(18)
O3B O4B C3A C8A 179.5(3)
O3BA O4B C3A C9A 73(5)
O4BA O4B C3A C9A 33.2(17)
O3B O4B C3A C9A 56.0(4)
O3BA O4B C3A O6BA -95(5)
O4BA O4B C3A O6BA -135(2)
O3B O4B C3A O6BA -112.3(11)
O6B O6BA C3A O4BA 40(3)
O5B O6BA C3A O4BA 75.8(18)
O5BA O6BA C3A O4BA 63(2)
C8A O6BA C3A O4BA -134.6(16)
O6B O6BA C3A O5B -35.5(16)
O5BA O6BA C3A O5B -12.4(13)
C8A O6BA C3A O5B 149.6(11)
O6B O6BA C3A O4B 75(2)
O5B O6BA C3A O4B 110.0(7)
O5BA O6BA C3A O4B 97.6(17)
C8A O6BA C3A O4B -100.5(6)
O6B O6BA C3A C8A 175(2)
O5B O6BA C3A C8A -149.6(11)
O5BA O6BA C3A C8A -162(2)
O6B O6BA C3A C9A -84(3)
O5B O6BA C3A C9A -49(2)
O5BA O6BA C3A C9A -61(3)
C8A O6BA C3A C9A 101.0(19)
O6B C1A C4A O1BA 82.0(9)
O1B C1A C4A O1BA -42.7(9)
O5BA C1A C4A O1BA 97.1(15)
C5A C1A C4A O1BA -154.8(10)
O2B O1BA C4A C1A 114(4)
O1B O1BA C4A C1A 40.9(8)
O2BA O1BA C4A C1A 44(2)
O4BA C3A C8A O6BA 116(2)
O5B C3A C8A O6BA -27.7(11)
O4B C3A C8A O6BA 93.0(11)
C9A C3A C8A O6BA -146.1(11)
O6B O6BA C8A C3A -47(21)
O5B O6BA C8A C3A 27.1(10)
O5BA O6BA C8A C3A 38(4)
O5B C3A C9A O4BA 96.1(12)
O4B C3A C9A O4BA -21.8(12)
C8A C3A C9A O4BA -137.9(12)
O6BA C3A C9A O4BA 135(3)
O4B O4BA C9A C3A 48(2)
O3B O4BA C9A C3A -158(3)
O3BA O4BA C9A C3A 91(6)
